data_7211536
loop_
_publ_author_name
'Wu, Mei-Feng'
'Zheng, Fa-Kun'
'Wu, A-Qing'
'Li, Yan'
'Wang, Ming-Sheng'
'Zhou, Wei-Wei'
'Chen, Feng'
'Guo, Guo-Cong'
'Huang, Jin-Shun'

_publ_section_title
;
 Hydrothermal syntheses, crystal structures and luminescent properties of
 zinc(II) coordination polymers constructed by bifunctional
 tetrazolate-5-carboxylate ligands
;
_journal_issue 1
_journal_name_full CrystEngComm
_journal_page_first 260
_journal_paper_doi 10.1039/b909754f
_journal_volume 12
_journal_year 2010
_chemical_formula_moiety '[Zn(N4CCOO)(H2O)3]2.2H2O'
_chemical_formula_sum 'C4 H16 N8 O12 Zn2'
_chemical_formula_weight 499.03
_chemical_melting_point ?
_chemical_name_common '[Zn(N4CCOO)(H2O)3]2.2H2O'
_chemical_name_systematic '[Zn(N4CCOO)(H2O)3]2.2H2O'
_space_group_IT_number 2
_symmetry_cell_setting triclinic
_symmetry_space_group_name_Hall '-P 1'
_symmetry_space_group_name_H-M 'P -1'
_atom_sites_solution_hydrogens geom
_atom_sites_solution_primary direct
_atom_sites_solution_secondary difmap
_audit_creation_method SHELXL-97
_cell_angle_alpha 97.048(3)
_cell_angle_beta 112.728(4)
_cell_angle_gamma 108.627(4)
_cell_formula_units_Z 1
_cell_length_a 7.153(4)
_cell_length_b 7.752(4)
_cell_length_c 8.775(4)
_cell_measurement_reflns_used 1487
_cell_measurement_temperature 293(2)
_cell_measurement_theta_max 25.35
_cell_measurement_theta_min 3.20
_cell_volume 408.1(4)
_computing_cell_refinement 'CrystalClear (Rigaku Corp.,2002)'
_computing_data_collection 'CrystalClear (Rigaku Corp.,2002)'
_computing_data_reduction 'CrystalClear (Rigaku Corp.,2002)'
_computing_molecular_graphics 'DIAMOND (Brandenburg, 1999)'
_computing_publication_material 'SHELXL-97 (Sheldrick, 1997)'
_computing_structure_refinement 'SHELXL-97 (Sheldrick, 1997)'
_computing_structure_solution 'SHELXS-97 (Sheldrick, 1990)'
_diffrn_ambient_temperature 293(2)
_diffrn_measured_fraction_theta_full 0.993
_diffrn_measured_fraction_theta_max 0.993
_diffrn_measurement_device_type 'Rigaku Mercury CCD'
_diffrn_measurement_method \w
_diffrn_radiation_monochromator graphite
_diffrn_radiation_source 'fine-focus sealed tube'
_diffrn_radiation_type MoK\a
_diffrn_radiation_wavelength 0.71073
_diffrn_reflns_av_R_equivalents 0.0197
_diffrn_reflns_av_sigmaI/netI 0.0252
_diffrn_reflns_limit_h_max 8
_diffrn_reflns_limit_h_min -8
_diffrn_reflns_limit_k_max 9
_diffrn_reflns_limit_k_min -9
_diffrn_reflns_limit_l_max 10
_diffrn_reflns_limit_l_min -10
_diffrn_reflns_number 2845
_diffrn_reflns_theta_full 25.35
_diffrn_reflns_theta_max 25.35
_diffrn_reflns_theta_min 3.20
_exptl_absorpt_coefficient_mu 3.020
_exptl_absorpt_correction_T_max 1.0000
_exptl_absorpt_correction_T_min 0.7726
_exptl_absorpt_correction_type multi-scan
_exptl_absorpt_process_details 'Sphere (Rigaku CrystalClear)'
_exptl_crystal_colour Colorless
_exptl_crystal_density_diffrn 2.031
_exptl_crystal_density_meas ?
_exptl_crystal_density_method 'not measured'
_exptl_crystal_description Prism
_exptl_crystal_F_000 252
_exptl_crystal_size_max 0.20
_exptl_crystal_size_mid 0.20
_exptl_crystal_size_min 0.20
_refine_diff_density_max 0.344
_refine_diff_density_min -0.324
_refine_diff_density_rms 0.060
_refine_ls_extinction_method none
_refine_ls_goodness_of_fit_ref 1.080
_refine_ls_hydrogen_treatment mixed
_refine_ls_matrix_type full
_refine_ls_number_parameters 142
_refine_ls_number_reflns 1487
_refine_ls_number_restraints 12
_refine_ls_restrained_S_all 1.079
_refine_ls_R_factor_all 0.0252
_refine_ls_R_factor_gt 0.0224
_refine_ls_shift/su_max 0.001
_refine_ls_shift/su_mean 0.000
_refine_ls_structure_factor_coef Fsqd
_refine_ls_weighting_details 'calc w=1/[\s^2^(Fo^2^)+(0.0263P)^2^+0.1309P] where P=(Fo^2^+2Fc^2^)/3'
_refine_ls_weighting_scheme calc
_refine_ls_wR_factor_gt 0.0531
_refine_ls_wR_factor_ref 0.0548
_reflns_number_gt 1390
_reflns_number_total 1487
_reflns_threshold_expression >2sigma(I)
_cod_data_source_file b909754f.txt
_cod_data_source_block 2
_cod_depositor_comments
;
The following automatic conversions were performed:

'_chemical_melting_point' value 'not measured' was changed to '?' -
the value is undefined or not
given.

'_exptl_absorpt_correction_type' value 'Multi-scan' changed
to 'multi-scan' according to
/home/saulius/struct/CIF-dictionaries/cif_core.dic dictionary named
'cif_core.dic' version 2.4.2 from 2011-04-26.

Automatic conversion script
Id: cif_fix_values 1891 2012-01-12 08:04:46Z andrius 

The following automatic conversions were performed:

'_exptl_crystal_density_meas' value 'not measure' was changed to '?'
- the value is perceived as not measured.

Automatic conversion script
Id: cif_fix_values 3008 2015-01-20 13:52:24Z robertas 
;
_cod_original_sg_symbol_H-M P-1
_cod_database_code 7211536

loop_
_symmetry_equiv_pos_as_xyz
'x, y, z'
'-x, -y, -z'

loop_
_atom_site_label
_atom_site_type_symbol
_atom_site_fract_x
_atom_site_fract_y
_atom_site_fract_z
_atom_site_U_iso_or_equiv
_atom_site_adp_type
_atom_site_occupancy
_atom_site_symmetry_multiplicity
_atom_site_calc_flag
_atom_site_refinement_flags
Zn1 Zn 0.74823(4) 0.30222(3) 0.76910(3) 0.02182(11) Uani 1 1 d .
O1W O 0.4155(3) 0.1375(2) 0.6359(2) 0.0319(4) Uani 1 1 d D
H1WA H 0.356(4) 0.0200(15) 0.586(3) 0.048 Uiso 1 1 d D
H1WB H 0.332(4) 0.187(3) 0.578(3) 0.048 Uiso 1 1 d D
O1 O 0.8140(3) 0.2301(2) 0.5535(2) 0.0265(4) Uani 1 1 d .
O2 O 1.0811(3) 0.2731(2) 0.4714(2) 0.0294(4) Uani 1 1 d .
O2W O 0.7949(3) 0.0647(2) 0.8333(2) 0.0318(4) Uani 1 1 d D
H2WA H 0.902(3) 0.047(4) 0.828(4) 0.048 Uiso 1 1 d D
H2WB H 0.803(5) 0.052(4) 0.929(2) 0.048 Uiso 1 1 d D
O3W O 0.6774(3) 0.5285(3) 0.6926(3) 0.0406(5) Uani 1 1 d D
H3WA H 0.717(5) 0.589(4) 0.631(4) 0.061 Uiso 1 1 d D
H3WB H 0.595(5) 0.571(4) 0.717(4) 0.061 Uiso 1 1 d D
O4W O 0.1546(3) -0.0011(3) 0.8515(2) 0.0340(4) Uani 1 1 d D
H4WB H 0.108(4) -0.071(3) 0.752(2) 0.051 Uiso 1 1 d D
H4WA H 0.272(3) 0.089(3) 0.873(4) 0.051 Uiso 1 1 d D
N1 N 1.0934(3) 0.4746(3) 0.8624(2) 0.0212(4) Uani 1 1 d .
N2 N 1.2638(3) 0.6123(3) 0.9975(2) 0.0215(4) Uani 1 1 d .
N3 N 1.4319(3) 0.6749(3) 0.9610(3) 0.0245(4) Uani 1 1 d .
N4 N 1.3722(3) 0.5778(3) 0.8012(3) 0.0237(4) Uani 1 1 d .
C1 C 1.1640(4) 0.4559(3) 0.7440(3) 0.0199(5) Uani 1 1 d .
C2 C 1.0104(4) 0.3095(3) 0.5750(3) 0.0214(5) Uani 1 1 d .

loop_
_atom_site_aniso_label
_atom_site_aniso_U_11
_atom_site_aniso_U_22
_atom_site_aniso_U_33
_atom_site_aniso_U_23
_atom_site_aniso_U_13
_atom_site_aniso_U_12
Zn1 0.01725(16) 0.02503(16) 0.02018(16) 0.00186(11) 0.00955(12) 0.00518(12)
O1W 0.0198(9) 0.0258(9) 0.0364(11) -0.0008(8) 0.0056(8) 0.0050(7)
O1 0.0213(8) 0.0295(9) 0.0233(9) -0.0003(7) 0.0118(7) 0.0045(7)
O2 0.0268(9) 0.0343(9) 0.0250(9) 0.0001(7) 0.0153(8) 0.0081(8)
O2W 0.0367(10) 0.0353(10) 0.0339(11) 0.0148(8) 0.0208(9) 0.0191(8)
O3W 0.0481(12) 0.0474(11) 0.0605(14) 0.0330(10) 0.0432(11) 0.0306(10)
O4W 0.0281(10) 0.0378(10) 0.0289(10) 0.0017(8) 0.0157(8) 0.0041(8)
N1 0.0173(9) 0.0224(10) 0.0200(10) 0.0009(8) 0.0091(8) 0.0044(8)
N2 0.0176(9) 0.0232(10) 0.0188(10) 0.0014(8) 0.0085(8) 0.0037(8)
N3 0.0193(10) 0.0251(10) 0.0259(11) 0.0023(8) 0.0129(9) 0.0037(8)
N4 0.0203(10) 0.0274(10) 0.0223(10) 0.0036(8) 0.0121(8) 0.0065(8)
C1 0.0170(11) 0.0225(11) 0.0208(12) 0.0036(9) 0.0100(10) 0.0077(9)
C2 0.0239(12) 0.0209(11) 0.0201(12) 0.0052(9) 0.0109(10) 0.0090(10)

loop_
_atom_type_symbol
_atom_type_description
_atom_type_scat_dispersion_real
_atom_type_scat_dispersion_imag
_atom_type_scat_source
C C 0.0033 0.0016 'International Tables Vol C Tables 4.2.6.8 and 6.1.1.4'
N N 0.0061 0.0033 'International Tables Vol C Tables 4.2.6.8 and 6.1.1.4'
O O 0.0106 0.0060 'International Tables Vol C Tables 4.2.6.8 and 6.1.1.4'
Zn Zn 0.2839 1.4301 'International Tables Vol C Tables 4.2.6.8 and 6.1.1.4'
H H 0.0000 0.0000 'International Tables Vol C Tables 4.2.6.8 and 6.1.1.4'

loop_
_geom_angle_atom_site_label_1
_geom_angle_atom_site_label_2
_geom_angle_atom_site_label_3
_geom_angle
_geom_angle_site_symmetry_1
_geom_angle_site_symmetry_3
O1W Zn1 O2W 88.28(8) . .
O1W Zn1 O3W 87.62(8) . .
O2W Zn1 O3W 175.86(8) . .
O1W Zn1 N2 94.04(8) . 2_767
O2W Zn1 N2 90.57(7) . 2_767
O3W Zn1 N2 90.28(8) . 2_767
O1W Zn1 N1 169.41(7) . .
O2W Zn1 N1 95.35(8) . .
O3W Zn1 N1 88.59(8) . .
N2 Zn1 N1 95.86(7) 2_767 .
O1W Zn1 O1 94.27(7) . .
O2W Zn1 O1 87.35(7) . .
O3W Zn1 O1 92.39(7) . .
N2 Zn1 O1 171.37(7) 2_767 .
N1 Zn1 O1 76.01(7) . .
Zn1 O1W H1WA 126.6(19) . .
Zn1 O1W H1WB 117.8(19) . .
H1WA O1W H1WB 107(2) . .
C2 O1 Zn1 117.45(14) . .
Zn1 O2W H2WA 117(2) . .
Zn1 O2W H2WB 117(2) . .
H2WA O2W H2WB 105(2) . .
Zn1 O3W H3WA 128(2) . .
Zn1 O3W H3WB 124(2) . .
H3WA O3W H3WB 108(2) . .
H4WB O4W H4WA 107(2) . .
N2 N1 C1 105.39(17) . .
N2 N1 Zn1 141.18(14) . .
C1 N1 Zn1 113.00(15) . .
N3 N2 N1 109.17(18) . .
N3 N2 Zn1 128.38(15) . 2_767
N1 N2 Zn1 122.40(14) . 2_767
N2 N3 N4 109.09(18) . .
C1 N4 N3 105.19(17) . .
N4 C1 N1 111.15(19) . .
N4 C1 C2 129.95(19) . .
N1 C1 C2 118.90(19) . .
O2 C2 O1 126.0(2) . .
O2 C2 C1 119.8(2) . .
O1 C2 C1 114.19(18) . .

loop_
_geom_bond_atom_site_label_1
_geom_bond_atom_site_label_2
_geom_bond_distance
_geom_bond_site_symmetry_2
Zn1 O1W 2.050(2) .
Zn1 O2W 2.0785(19) .
Zn1 O3W 2.093(2) .
Zn1 N2 2.117(2) 2_767
Zn1 N1 2.148(2) .
Zn1 O1 2.1701(17) .
O1W H1WA 0.844(10) .
O1W H1WB 0.844(10) .
O1 C2 1.266(3) .
O2 C2 1.243(3) .
O2W H2WA 0.841(10) .
O2W H2WB 0.843(10) .
O3W H3WA 0.834(10) .
O3W H3WB 0.840(10) .
O4W H4WB 0.843(10) .
O4W H4WA 0.838(10) .
N1 N2 1.331(3) .
N1 C1 1.331(3) .
N2 N3 1.321(3) .
N2 Zn1 2.117(2) 2_767
N3 N4 1.337(3) .
N4 C1 1.330(3) .
C1 C2 1.492(3) .

loop_
_geom_hbond_atom_site_label_D
_geom_hbond_atom_site_label_H
_geom_hbond_atom_site_label_A
_geom_hbond_distance_DH
_geom_hbond_distance_HA
_geom_hbond_distance_DA
_geom_hbond_angle_DHA
_geom_hbond_site_symmetry_A
O4W H4WB O2 0.843(10) 1.992(12) 2.809(3) 163(3) 2_656
O4W H4WA N3 0.838(10) 2.107(15) 2.879(3) 153(3) 2_767
O2W H2WA O4W 0.841(10) 1.895(12) 2.729(3) 171(3) 1_655
O2W H2WB O4W 0.843(10) 1.938(11) 2.775(3) 172(3) 2_657
O1W H1WB O2 0.844(10) 2.045(13) 2.867(3) 164(3) 1_455
O1W H1WA O1 0.844(10) 1.870(12) 2.705(3) 170(3) 2_656
O3W H3WA O2 0.834(10) 2.065(14) 2.861(2) 159(3) 2_766
O3W H3WB N4 0.840(10) 2.010(14) 2.806(3) 158(3) 1_455
